data_7010709
loop_
_publ_author_name
'Cai, Jiwen'
'Chen, Cai-Hong'
'Feng, Xiao-Long'
'Liao, Cheng-Zhu'
'Chen, Xiao-Ming'

_publ_section_title
;
 A novel supramolecular synthon for H-bonded coordination networks:
 syntheses and structures of extended 2-dimensional cadmium(II)
 arenedisulfonates
;
_journal_issue 16
_journal_name_full 'Journal of the Chemical Society, Dalton Transactions'
_journal_page_first 2370
_journal_paper_doi 10.1039/b102729h
_journal_year 2001
_chemical_formula_moiety 'Cd C8 H24 N4 2+, C10 H6 S2 O6 2-'
_chemical_formula_sum 'C18 H30 Cd N4 O6 S2'
_chemical_formula_weight 574.98
_chemical_name_common Cd(N,N'-meen)2(1,5nds)
_chemical_name_systematic
; 
bis(N,N'-dimethylethylenediamine)-cadmium(II)
naphthalene-1,5-disulfonate 

;
_space_group_IT_number 2
_symmetry_cell_setting triclinic
_symmetry_space_group_name_Hall '-P 1'
_symmetry_space_group_name_H-M 'P -1'
_atom_sites_solution_hydrogens geom
_atom_sites_solution_primary direct
_atom_sites_solution_secondary difmap
_audit_creation_method SHELXL-97
_cell_angle_alpha 87.652(3)
_cell_angle_beta 67.476(2)
_cell_angle_gamma 88.910(3)
_cell_formula_units_Z 1
_cell_length_a 8.4306(14)
_cell_length_b 8.5243(14)
_cell_length_c 8.5607(14)
_cell_measurement_temperature 293(2)
_cell_volume 567.80(16)
_computing_cell_refinement 'Bruker SMART'
_computing_data_collection 'Bruker SMART'
_computing_data_reduction 'Bruker SHELXTL'
_computing_molecular_graphics 'Bruker SHELXTL'
_computing_publication_material 'Bruker SHELXTL'
_computing_structure_refinement 'SHELXL-97 (Sheldrick, 1997)'
_computing_structure_solution 'SHELXS-97 (Sheldrick, 1990)'
_diffrn_ambient_temperature 293(2)
_diffrn_measured_fraction_theta_full 0.946
_diffrn_measured_fraction_theta_max 0.946
_diffrn_measurement_device_type 'CCD area detector'
_diffrn_measurement_method 'phi and omega scans'
_diffrn_radiation_monochromator graphite
_diffrn_radiation_source 'fine-focus sealed tube'
_diffrn_radiation_type MoK\a
_diffrn_radiation_wavelength 0.71073
_diffrn_reflns_av_R_equivalents 0.0572
_diffrn_reflns_av_sigmaI/netI 0.0494
_diffrn_reflns_limit_h_max 11
_diffrn_reflns_limit_h_min -10
_diffrn_reflns_limit_k_max 11
_diffrn_reflns_limit_k_min -11
_diffrn_reflns_limit_l_max 12
_diffrn_reflns_limit_l_min -11
_diffrn_reflns_number 4608
_diffrn_reflns_theta_full 30.00
_diffrn_reflns_theta_max 30.00
_diffrn_reflns_theta_min 4.32
_exptl_absorpt_coefficient_mu 1.188
_exptl_absorpt_correction_T_max 0.9540
_exptl_absorpt_correction_T_min 0.6480
_exptl_absorpt_correction_type none
_exptl_crystal_colour colorless
_exptl_crystal_density_diffrn 1.682
_exptl_crystal_density_method 'not measured'
_exptl_crystal_description plate
_exptl_crystal_F_000 588
_exptl_crystal_size_max 0.40
_exptl_crystal_size_mid 0.22
_exptl_crystal_size_min 0.04
_refine_diff_density_max 1.336
_refine_diff_density_min -1.452
_refine_diff_density_rms 0.118
_refine_ls_extinction_method none
_refine_ls_goodness_of_fit_ref 1.032
_refine_ls_hydrogen_treatment mixed
_refine_ls_matrix_type full
_refine_ls_number_parameters 142
_refine_ls_number_reflns 3130
_refine_ls_number_restraints 0
_refine_ls_restrained_S_all 1.032
_refine_ls_R_factor_all 0.0402
_refine_ls_R_factor_gt 0.0371
_refine_ls_shift/su_max 0.001
_refine_ls_shift/su_mean 0.000
_refine_ls_structure_factor_coef Fsqd
_refine_ls_weighting_details 'calc w=1/[\s^2^(Fo^2^)+(0.0608P)^2^+0.0000P] where P=(Fo^2^+2Fc^2^)/3'
_refine_ls_weighting_scheme calc
_refine_ls_wR_factor_gt 0.0915
_refine_ls_wR_factor_ref 0.0934
_reflns_number_gt 2903
_reflns_number_total 3130
_reflns_threshold_expression >2sigma(I)
_cod_data_source_file b102729h.txt
_cod_data_source_block compound2
_cod_depositor_comments
;
The following automatic conversions were performed:
'_symmetry_cell_setting' value 'Triclinic' changed to 'triclinic'
according to '/home/saulius/struct/CIF-dictionaries/cif_core.dic'
dictionary named 'cif_core.dic' version 2.4.1 from 2010-06-29.

Automatic conversion script
Id: cif_fix_enum 1527 2010-12-29 10:47:43Z saulius 
;
_cod_original_sg_symbol_H-M P-1
_cod_database_code 7010709

loop_
_symmetry_equiv_pos_as_xyz
'x, y, z'
'-x, -y, -z'

loop_
_atom_site_label
_atom_site_type_symbol
_atom_site_fract_x
_atom_site_fract_y
_atom_site_fract_z
_atom_site_U_iso_or_equiv
_atom_site_adp_type
_atom_site_occupancy
_atom_site_symmetry_multiplicity
_atom_site_calc_flag
_atom_site_refinement_flags
_atom_site_disorder_assembly
_atom_site_disorder_group
Cd1 Cd 0.5000 1.0000 0.5000 0.02804(9) Uani 1 2 d S . .
S1 S 0.75686(8) 0.81217(7) 0.71305(8) 0.03234(14) Uani 1 1 d . . .
N1 N 0.2832(3) 0.8169(3) 0.6512(3) 0.0370(5) Uani 1 1 d . . .
H1A H 0.1921 0.8379 0.6214 0.044 Uiso 1 1 calc R . .
N2 N 0.3721(3) 1.1117(3) 0.7669(3) 0.0391(5) Uani 1 1 d . . .
H2A H 0.4397 1.0892 0.8261 0.047 Uiso 1 1 calc R . .
O1 O 0.9019(3) 0.8994(2) 0.7152(3) 0.0455(5) Uani 1 1 d . . .
O2 O 0.7079(3) 0.8628(3) 0.5727(3) 0.0466(5) Uani 1 1 d . . .
O3 O 0.6123(3) 0.8054(3) 0.8737(3) 0.0481(5) Uani 1 1 d . . .
C1 C 0.8049(4) 0.3403(3) 0.7537(3) 0.0390(6) Uani 1 1 d . . .
H1B H 0.7482 0.2617 0.8330 0.047 Uiso 1 1 calc R . .
C2 C 0.7501(3) 0.4974(3) 0.7837(3) 0.0368(5) Uani 1 1 d . . .
H2B H 0.6585 0.5217 0.8827 0.044 Uiso 1 1 calc R . .
C3 C 0.8311(3) 0.6142(3) 0.6676(3) 0.0290(4) Uani 1 1 d . . .
C4 C 0.9726(3) 0.5801(3) 0.5139(3) 0.0262(4) Uani 1 1 d . . .
C5 C 1.0604(3) 0.6984(3) 0.3898(3) 0.0325(5) Uani 1 1 d . . .
H5A H 1.0255 0.8026 0.4068 0.039 Uiso 1 1 calc R . .
C6 C 0.3184(5) 0.6492(4) 0.6330(6) 0.0580(9) Uani 1 1 d . . .
H6A H 0.2177 0.5915 0.7024 0.087 Uiso 1 1 calc R . .
H6B H 0.4112 0.6220 0.6679 0.087 Uiso 1 1 calc R . .
H6C H 0.3495 0.6237 0.5168 0.087 Uiso 1 1 calc R . .
C7 C 0.2298(4) 0.8543(4) 0.8306(4) 0.0462(7) Uani 1 1 d . . .
H7A H 0.3159 0.8164 0.8725 0.055 Uiso 1 1 calc R . .
H7B H 0.1225 0.8018 0.8964 0.055 Uiso 1 1 calc R . .
C8 C 0.2072(4) 1.0277(4) 0.8521(4) 0.0476(7) Uani 1 1 d . . .
H8A H 0.1252 1.0662 0.8051 0.057 Uiso 1 1 calc R . .
H8B H 0.1614 1.0491 0.9717 0.057 Uiso 1 1 calc R . .
C9 C 0.3401(5) 1.2811(4) 0.7706(5) 0.0587(9) Uani 1 1 d . . .
H9A H 0.2880 1.3120 0.8859 0.088 Uiso 1 1 calc R . .
H9B H 0.2645 1.3067 0.7132 0.088 Uiso 1 1 calc R . .
H9C H 0.4468 1.3356 0.7150 0.088 Uiso 1 1 calc R . .

loop_
_atom_site_aniso_label
_atom_site_aniso_U_11
_atom_site_aniso_U_22
_atom_site_aniso_U_33
_atom_site_aniso_U_23
_atom_site_aniso_U_13
_atom_site_aniso_U_12
Cd1 0.02680(13) 0.03171(14) 0.02258(13) -0.00243(8) -0.00635(9) 0.00876(8)
S1 0.0310(3) 0.0374(3) 0.0329(3) -0.0115(2) -0.0167(2) 0.0148(2)
N1 0.0312(10) 0.0406(12) 0.0399(12) 0.0034(9) -0.0151(9) 0.0019(9)
N2 0.0353(11) 0.0524(13) 0.0313(11) -0.0110(10) -0.0140(9) 0.0074(9)
O1 0.0442(11) 0.0422(11) 0.0569(13) -0.0162(9) -0.0260(10) 0.0076(8)
O2 0.0495(11) 0.0544(12) 0.0451(11) -0.0105(9) -0.0287(9) 0.0264(9)
O3 0.0390(10) 0.0615(13) 0.0394(11) -0.0184(10) -0.0092(8) 0.0194(9)
C1 0.0417(14) 0.0411(14) 0.0289(12) 0.0057(10) -0.0083(10) 0.0000(11)
C2 0.0342(12) 0.0446(14) 0.0262(11) -0.0039(10) -0.0055(9) 0.0052(10)
C3 0.0271(10) 0.0343(11) 0.0267(11) -0.0062(9) -0.0116(8) 0.0092(8)
C4 0.0253(10) 0.0306(11) 0.0243(10) -0.0038(8) -0.0112(8) 0.0072(8)
C5 0.0352(12) 0.0298(11) 0.0326(12) 0.0002(9) -0.0136(9) 0.0058(9)
C6 0.056(2) 0.0402(16) 0.081(3) 0.0045(16) -0.0304(18) 0.0004(14)
C7 0.0357(13) 0.0661(19) 0.0330(13) 0.0096(13) -0.0099(10) -0.0042(12)
C8 0.0318(13) 0.079(2) 0.0273(12) -0.0141(13) -0.0047(10) 0.0049(13)
C9 0.070(2) 0.0567(19) 0.052(2) -0.0194(16) -0.0238(17) 0.0112(16)

loop_
_atom_type_symbol
_atom_type_description
_atom_type_scat_dispersion_real
_atom_type_scat_dispersion_imag
_atom_type_scat_source
C C 0.0033 0.0016 'International Tables Vol C Tables 4.2.6.8 and 6.1.1.4'
H H 0.0000 0.0000 'International Tables Vol C Tables 4.2.6.8 and 6.1.1.4'
N N 0.0061 0.0033 'International Tables Vol C Tables 4.2.6.8 and 6.1.1.4'
O O 0.0106 0.0060 'International Tables Vol C Tables 4.2.6.8 and 6.1.1.4'
S S 0.1246 0.1234 'International Tables Vol C Tables 4.2.6.8 and 6.1.1.4'
Cd Cd -0.8075 1.2024 'International Tables Vol C Tables 4.2.6.8 and 6.1.1.4'

loop_
_geom_angle_atom_site_label_1
_geom_angle_atom_site_label_2
_geom_angle_atom_site_label_3
_geom_angle
_geom_angle_site_symmetry_1
_geom_angle_site_symmetry_3
_geom_angle_publ_flag
O2 Cd1 O2 180.0 2_676 . ?
O2 Cd1 N2 93.46(8) 2_676 2_676 ?
O2 Cd1 N2 86.54(8) . 2_676 ?
O2 Cd1 N2 86.54(8) 2_676 . ?
O2 Cd1 N2 93.46(8) . . ?
N2 Cd1 N2 180.0 2_676 . ?
O2 Cd1 N1 92.62(8) 2_676 2_676 ?
O2 Cd1 N1 87.38(8) . 2_676 ?
N2 Cd1 N1 77.42(9) 2_676 2_676 ?
N2 Cd1 N1 102.58(9) . 2_676 ?
O2 Cd1 N1 87.38(8) 2_676 . ?
O2 Cd1 N1 92.62(8) . . ?
N2 Cd1 N1 102.58(9) 2_676 . ?
N2 Cd1 N1 77.42(9) . . ?
N1 Cd1 N1 180.0 2_676 . ?
O3 S1 O1 113.88(14) . . ?
O3 S1 O2 112.66(14) . . ?
O1 S1 O2 112.30(15) . . ?
O3 S1 C3 106.69(13) . . ?
O1 S1 C3 106.03(12) . . ?
O2 S1 C3 104.40(11) . . ?
C6 N1 C7 109.2(3) . . ?
C6 N1 Cd1 119.9(2) . . ?
C7 N1 Cd1 105.59(17) . . ?
C9 N2 C8 109.4(3) . . ?
C9 N2 Cd1 117.5(2) . . ?
C8 N2 Cd1 105.22(17) . . ?
S1 O2 Cd1 144.37(13) . . ?
C5 C1 C2 121.1(2) 2_766 . ?
C3 C2 C1 120.2(2) . . ?
C2 C3 C4 121.1(2) . . ?
C2 C3 S1 118.28(18) . . ?
C4 C3 S1 120.64(18) . . ?
C5 C4 C3 122.8(2) . . ?
C5 C4 C4 119.3(3) . 2_766 ?
C3 C4 C4 117.9(3) . 2_766 ?
C1 C5 C4 120.4(2) 2_766 . ?
N1 C7 C8 110.7(2) . . ?
N2 C8 C7 111.4(2) . . ?

loop_
_geom_bond_atom_site_label_1
_geom_bond_atom_site_label_2
_geom_bond_distance
_geom_bond_site_symmetry_2
_geom_bond_publ_flag
Cd1 O2 2.3504(19) 2_676 ?
Cd1 O2 2.3504(19) . ?
Cd1 N2 2.354(2) 2_676 ?
Cd1 N2 2.354(2) . ?
Cd1 N1 2.363(2) 2_676 ?
Cd1 N1 2.363(2) . ?
S1 O3 1.446(2) . ?
S1 O1 1.450(2) . ?
S1 O2 1.460(2) . ?
S1 C3 1.794(2) . ?
N1 C6 1.457(4) . ?
N1 C7 1.473(4) . ?
N2 C9 1.463(4) . ?
N2 C8 1.482(4) . ?
C1 C5 1.363(4) 2_766 ?
C1 C2 1.410(4) . ?
C2 C3 1.368(4) . ?
C3 C4 1.433(3) . ?
C4 C5 1.425(3) . ?
C4 C4 1.433(4) 2_766 ?
C5 C1 1.363(4) 2_766 ?
C7 C8 1.496(5) . ?

loop_
_geom_hbond_atom_site_label_D
_geom_hbond_atom_site_label_H
_geom_hbond_atom_site_label_A
_geom_hbond_distance_DH
_geom_hbond_distance_HA
_geom_hbond_distance_DA
_geom_hbond_angle_DHA
_geom_hbond_site_symmetry_A
N1 H1A O1 0.91 2.32 3.118(3) 146.2 1_455
N2 H2A O3 0.91 2.63 3.237(3) 124.8 2_677

loop_
_geom_torsion_atom_site_label_1
_geom_torsion_atom_site_label_2
_geom_torsion_atom_site_label_3
_geom_torsion_atom_site_label_4
_geom_torsion
_geom_torsion_site_symmetry_1
_geom_torsion_site_symmetry_2
_geom_torsion_site_symmetry_3
_geom_torsion_site_symmetry_4
_geom_torsion_publ_flag
O2 Cd1 N1 C6 133.9(2) 2_676 . . . ?
O2 Cd1 N1 C6 -46.1(2) . . . . ?
N2 Cd1 N1 C6 40.9(2) 2_676 . . . ?
N2 Cd1 N1 C6 -139.1(2) . . . . ?
N1 Cd1 N1 C6 -98(100) 2_676 . . . ?
O2 Cd1 N1 C7 -102.40(18) 2_676 . . . ?
O2 Cd1 N1 C7 77.60(18) . . . . ?
N2 Cd1 N1 C7 164.63(17) 2_676 . . . ?
N2 Cd1 N1 C7 -15.37(17) . . . . ?
N1 Cd1 N1 C7 26(100) 2_676 . . . ?
O2 Cd1 N2 C9 -48.9(2) 2_676 . . . ?
O2 Cd1 N2 C9 131.1(2) . . . . ?
N2 Cd1 N2 C9 -170(100) 2_676 . . . ?
N1 Cd1 N2 C9 43.0(2) 2_676 . . . ?
N1 Cd1 N2 C9 -137.0(2) . . . . ?
O2 Cd1 N2 C8 73.05(19) 2_676 . . . ?
O2 Cd1 N2 C8 -106.95(19) . . . . ?
N2 Cd1 N2 C8 -48(100) 2_676 . . . ?
N1 Cd1 N2 C8 164.97(18) 2_676 . . . ?
N1 Cd1 N2 C8 -15.03(18) . . . . ?
O3 S1 O2 Cd1 22.7(3) . . . . ?
O1 S1 O2 Cd1 -107.5(3) . . . . ?
C3 S1 O2 Cd1 138.0(2) . . . . ?
O2 Cd1 O2 S1 138(100) 2_676 . . . ?
N2 Cd1 O2 S1 -166.8(3) 2_676 . . . ?
N2 Cd1 O2 S1 13.2(3) . . . . ?
N1 Cd1 O2 S1 115.7(3) 2_676 . . . ?
N1 Cd1 O2 S1 -64.3(3) . . . . ?
C5 C1 C2 C3 0.6(4) 2_766 . . . ?
C1 C2 C3 C4 0.0(4) . . . . ?
C1 C2 C3 S1 -179.6(2) . . . . ?
O3 S1 C3 C2 -1.6(2) . . . . ?
O1 S1 C3 C2 120.1(2) . . . . ?
O2 S1 C3 C2 -121.1(2) . . . . ?
O3 S1 C3 C4 178.76(19) . . . . ?
O1 S1 C3 C4 -59.5(2) . . . . ?
O2 S1 C3 C4 59.3(2) . . . . ?
C2 C3 C4 C5 180.0(2) . . . . ?
S1 C3 C4 C5 -0.4(3) . . . . ?
C2 C3 C4 C4 -0.5(4) . . . 2_766 ?
S1 C3 C4 C4 179.1(2) . . . 2_766 ?
C3 C4 C5 C1 179.4(2) . . . 2_766 ?
C4 C4 C5 C1 0.0(4) 2_766 . . 2_766 ?
C6 N1 C7 C8 175.1(3) . . . . ?
Cd1 N1 C7 C8 44.9(3) . . . . ?
C9 N2 C8 C7 172.1(3) . . . . ?
Cd1 N2 C8 C7 45.0(3) . . . . ?
N1 C7 C8 N2 -64.6(3) . . . . ?
